data_9016552
loop_
_publ_author_name
'Jolibois, B.'
'Laplace, G.'
'Abraham, F.'
'Nowogrocki, G.'

_publ_section_title
;
 Monoclinic-trigonal transition in some M(I)3 M'(III) (S O4)3 compounds:
 The high temperature form of (N H4) In (S O4)3
 _cod_database_code 1004126
;
_journal_name_full 'Journal of Solid State Chemistry'
_journal_page_first 69
_journal_page_last 74
_journal_paper_doi 10.1016/0022-4596(81)90363-7
_journal_volume 40
_journal_year 1981
_chemical_formula_sum 'In N3 O12 S3'
_space_group_IT_number 161
_symmetry_space_group_name_Hall 'R 3 -2"c'
_symmetry_space_group_name_H-M 'R 3 c :H'
_cell_angle_alpha 90
_cell_angle_beta 90
_cell_angle_gamma 120
_cell_length_a 15.531
_cell_length_b 15.531
_cell_length_c 9.163
_cell_formula_units_Z 6
_cell_volume 1914.111
_database_code_amcsd 0013421
_exptl_crystal_density_diffrn 2.316
_cod_duplicate_entry 1004126
_cod_original_sg_symbol_H-M 'R 3 c'
_cod_original_formula_sum 'N3 In S3 O12'
_cod_database_code 9016552
_amcsd_formula_title 'H12 In N3 O12 S3'

loop_
_space_group_symop_operation_xyz
x,y,z
2/3+x,1/3+y,1/3+z
1/3+x,2/3+y,2/3+z
x,x-y,1/2+z
2/3+x,1/3+x-y,5/6+z
1/3+x,2/3+x-y,1/6+z
-y,-x,1/2+z
2/3-y,1/3-x,5/6+z
1/3-y,2/3-x,1/6+z
-x+y,y,1/2+z
2/3-x+y,1/3+y,5/6+z
1/3-x+y,2/3+y,1/6+z
-y,x-y,z
2/3-y,1/3+x-y,1/3+z
1/3-y,2/3+x-y,2/3+z
-x+y,-x,z
2/3-x+y,1/3-x,1/3+z
1/3-x+y,2/3-x,2/3+z

loop_
_atom_site_label
_atom_site_fract_x
_atom_site_fract_y
_atom_site_fract_z
N1 0.41480 -0.02600 0.27610
In1 0.00000 0.00000 0.00000
S1 0.17380 0.02610 0.24790
O1 0.02910 0.12410 0.13670
O2 0.12820 0.02090 0.38820
O3 0.23090 -0.02240 0.26530
O4 0.23570 0.12690 0.20380

loop_
_cod_related_entry_id
_cod_related_entry_database
_cod_related_entry_code
1 AMCSD 0013421
